data_9012792
loop_
_publ_author_name
'Tsurumi, T.'
'Hirano, Y.'
'Kato, H.'
'Kamiya, T.'
'Daimon, M.'

_publ_section_title
;
 Crystal structure and hydration of belite
;
_journal_name_full 'Ceramic Transactions'
_journal_page_first 19
_journal_page_last 25
_journal_volume 40
_journal_year 1994
_chemical_compound_source Synthetic
_chemical_formula_sum 'Ca2 O4 Si'
_chemical_name_mineral Larnite
_space_group_IT_number 14
_symmetry_space_group_name_Hall '-P 2yn'
_symmetry_space_group_name_H-M 'P 1 21/n 1'
_cell_angle_alpha 90
_cell_angle_beta 94.594
_cell_angle_gamma 90
_cell_length_a 5.5072
_cell_length_b 6.7511
_cell_length_c 9.3051
_cell_formula_units_Z 4
_cell_volume 344.849
_database_code_amcsd 0012182
_exptl_crystal_density_diffrn 3.318
_cod_original_formula_sum 'Ca2 Si O4'
_cod_database_code 9012792

loop_
_space_group_symop_operation_xyz
x,y,z
1/2+x,1/2-y,1/2+z
1/2-x,1/2+y,1/2-z
-x,-y,-z

loop_
_atom_site_label
_atom_site_fract_x
_atom_site_fract_y
_atom_site_fract_z
Ca1 0.22900 0.34100 0.43100
Ca2 0.22200 -0.00100 -0.29700
Si 0.26600 -0.22000 0.41800
O1 0.22300 0.00700 0.43800
O2 0.00800 -0.32200 0.36400
O3 0.47300 -0.25100 0.31600
O4 0.34300 -0.31600 -0.42600

loop_
_cod_related_entry_id
_cod_related_entry_database
_cod_related_entry_code
1 AMCSD 0012182
